data_9010444
loop_
_publ_author_name
'Basciano, L. C.'
'Peterson, R. C.'

_publ_section_title
;
 Crystal chemistry of the natrojarosite-jarosite and natrojarosite-hydronium
 jarosite solid-solution: A synthetic study with full Fe site occupancy
 Sample: P
;
_journal_name_full 'American Mineralogist'
_journal_page_first 853
_journal_page_last 862
_journal_paper_doi 10.2138/am.2008.2731
_journal_volume 93
_journal_year 2008
_chemical_compound_source Synthetic
_chemical_formula_sum 'Fe3 H6 Na O14 S2'
_chemical_name_mineral Natrojarosite
_space_group_IT_number 166
_symmetry_space_group_name_Hall '-R 3 2"'
_symmetry_space_group_name_H-M 'R -3 m :H'
_cell_angle_alpha 90
_cell_angle_beta 90
_cell_angle_gamma 120
_cell_length_a 7.31525
_cell_length_b 7.31525
_cell_length_c 16.5868
_cell_formula_units_Z 3
_cell_volume 768.691
_database_code_amcsd 0004576
_exptl_crystal_density_diffrn 3.141
_cod_original_sg_symbol_H-M 'R -3 m'
_cod_original_formula_sum 'Na Fe3 S2 O14 H6'
_cod_database_code 9010444

loop_
_space_group_symop_operation_xyz
x,y,z
2/3+x,1/3+y,1/3+z
1/3+x,2/3+y,2/3+z
x,x-y,z
2/3+x,1/3+x-y,1/3+z
1/3+x,2/3+x-y,2/3+z
y,x,-z
2/3+y,1/3+x,1/3-z
1/3+y,2/3+x,2/3-z
-x+y,y,z
2/3-x+y,1/3+y,1/3+z
1/3-x+y,2/3+y,2/3+z
-x,-x+y,-z
2/3-x,1/3-x+y,1/3-z
1/3-x,2/3-x+y,2/3-z
-y,-x,z
2/3-y,1/3-x,1/3+z
1/3-y,2/3-x,2/3+z
x-y,-y,-z
2/3+x-y,1/3-y,1/3-z
1/3+x-y,2/3-y,2/3-z
y,-x+y,-z
2/3+y,1/3-x+y,1/3-z
1/3+y,2/3-x+y,2/3-z
-x+y,-x,z
2/3-x+y,1/3-x,1/3+z
1/3-x+y,2/3-x,2/3+z
-x,-y,-z
2/3-x,1/3-y,1/3-z
1/3-x,2/3-y,2/3-z
-y,x-y,z
2/3-y,1/3+x-y,1/3+z
1/3-y,2/3+x-y,2/3+z
x-y,x,-z
2/3+x-y,1/3+x,1/3-z
1/3+x-y,2/3+x,2/3-z

loop_
_atom_site_label
_atom_site_fract_x
_atom_site_fract_y
_atom_site_fract_z
_atom_site_U_iso_or_equiv
Na 0.00000 0.00000 0.00000 0.03800
Fe 0.16667 -0.16667 -0.16667 0.01381
S 0.00000 0.00000 0.31230 0.01153
O1 0.00000 0.00000 0.40200 0.01013
O2 0.22200 -0.22200 -0.05050 0.01077
O3 0.12520 -0.12520 0.13018 0.00418
H 0.15830 -0.15830 0.16970 0.02533

loop_
_cod_related_entry_id
_cod_related_entry_database
_cod_related_entry_code
1 AMCSD 0004576
